data_7158951
loop_
_publ_author_name
'Kar, Abhishek'
'Rana, Gopal'
'Chanda, Rupsa'
'Jana, Umasish'

_publ_section_title
;
 Iron(iii)-catalyzed synthesis of indole--xanthydrol hybrid through
 oxidative cycloisomerization/hydroxylation reaction
;
_journal_name_full 'Organic &amp; Biomolecular Chemistry'
_journal_paper_doi 10.1039/D2OB01727J
_journal_year 2022
_chemical_formula_moiety 'C28 H21 N O4 S'
_chemical_formula_sum 'C28 H21 N O4 S'
_chemical_formula_weight 467.52
_space_group_crystal_system triclinic
_space_group_IT_number 2
_space_group_name_Hall '-P 1'
_space_group_name_H-M_alt 'P -1'
_atom_sites_solution_hydrogens geom
_atom_sites_solution_primary iterative
_audit_creation_date 2022-07-14
_audit_creation_method
;
Olex2 1.3
(compiled 2020.11.12 svn.r5f609507 for OlexSys, GUI svn.r6408)
;
_audit_update_record
;
2022-07-14 deposited with the CCDC.	2022-10-14 downloaded from the CCDC.
;
_cell_angle_alpha 71.398(3)
_cell_angle_beta 86.047(3)
_cell_angle_gamma 86.349(3)
_cell_formula_units_Z 2
_cell_length_a 9.3059(8)
_cell_length_b 11.2684(10)
_cell_length_c 11.5922(10)
_cell_measurement_reflns_used 5107
_cell_measurement_temperature 273(2)
_cell_measurement_theta_max 27.190
_cell_measurement_theta_min 2.210
_cell_volume 1148.22(17)
_computing_molecular_graphics 'Olex2 1.3 (Dolomanov et al., 2009)'
_computing_publication_material 'Olex2 1.3 (Dolomanov et al., 2009)'
_computing_structure_refinement 'XL  (Sheldrick, 2008)'
_computing_structure_solution 'olex2.solve 1.3 (Bourhis et al., 2015)'
_diffrn_ambient_temperature 273.15
_diffrn_measured_fraction_theta_full 0.997
_diffrn_measured_fraction_theta_max 0.995
_diffrn_measurement_device_type 'CCD DECTECTOR'
_diffrn_radiation_type MoK\a
_diffrn_radiation_wavelength 0.71073
_diffrn_reflns_av_R_equivalents 0.0701
_diffrn_reflns_av_unetI/netI 0.0751
_diffrn_reflns_Laue_measured_fraction_full 0.997
_diffrn_reflns_Laue_measured_fraction_max 0.995
_diffrn_reflns_limit_h_max 11
_diffrn_reflns_limit_h_min -11
_diffrn_reflns_limit_k_max 14
_diffrn_reflns_limit_k_min -13
_diffrn_reflns_limit_l_max 13
_diffrn_reflns_limit_l_min -14
_diffrn_reflns_number 16829
_diffrn_reflns_point_group_measured_fraction_full 0.997
_diffrn_reflns_point_group_measured_fraction_max 0.995
_diffrn_reflns_theta_full 25.242
_diffrn_reflns_theta_max 27.190
_diffrn_reflns_theta_min 1.909
_exptl_absorpt_coefficient_mu 0.177
_exptl_absorpt_correction_type empirical
_exptl_absorpt_process_details sadabs
_exptl_crystal_colour 'clear whiteish colourless'
_exptl_crystal_colour_lustre clear
_exptl_crystal_colour_modifier whiteish
_exptl_crystal_colour_primary colourless
_exptl_crystal_density_diffrn 1.352
_exptl_crystal_description block
_exptl_crystal_F_000 488
_exptl_crystal_size_max 0.05
_exptl_crystal_size_mid 0.03
_exptl_crystal_size_min 0.02
_exptl_transmission_factor_max 0.996
_exptl_transmission_factor_min 0.994
_refine_diff_density_max 0.301
_refine_diff_density_min -0.314
_refine_diff_density_rms 0.050
_refine_ls_extinction_method none
_refine_ls_goodness_of_fit_ref 1.171
_refine_ls_hydrogen_treatment constr
_refine_ls_matrix_type full
_refine_ls_number_parameters 309
_refine_ls_number_reflns 5083
_refine_ls_number_restraints 0
_refine_ls_restrained_S_all 1.171
_refine_ls_R_factor_all 0.1193
_refine_ls_R_factor_gt 0.0791
_refine_ls_shift/su_max 0.000
_refine_ls_shift/su_mean 0.000
_refine_ls_structure_factor_coef Fsqd
_refine_ls_weighting_details 'w=1/[\s^2^(Fo^2^)+(0.0365P)^2^+0.5762P] where P=(Fo^2^+2Fc^2^)/3'
_refine_ls_weighting_scheme calc
_refine_ls_wR_factor_gt 0.1402
_refine_ls_wR_factor_ref 0.1549
_reflns_Friedel_coverage 0.000
_reflns_number_gt 3489
_reflns_number_total 5083
_reflns_threshold_expression 'I > 2\s(I)'
_cod_data_source_file d2ob01727j2.cif
_cod_data_source_block uj_o_ak_xan2_0m
_cod_database_code 7158951
_shelx_shelxl_version_number 2016/6
_shelx_space_group_comment
;
The symmetry employed for this shelxl refinement is uniquely defined
by the following loop, which should always be used as a source of
symmetry information in preference to the above space-group names.
They are only intended as comments.
;
_olex2_refinement_description
;
1. Fixed Uiso
 At 1.2 times of:
  All C(H) groups
 At 1.5 times of:
  All C(H,H,H) groups, All O(H) groups
2.a Aromatic/amide H refined with riding coordinates:
 C3(H3A), C4(H4), C6(H6), C11(H11), C12(H12), C14(H14), C15(H15), C16(H16),
 C17(H17), C20(H20), C21(H21), C22(H22), C23(H23), C25(H25), C26(H26), C27(H27),
  C28(H28)
2.b Idealised Me refined as rotating group:
 C1(H1A,H1B,H1C)
2.c Idealised tetrahedral OH refined as rotating group:
 O3(H3)
;
_olex2_submission_special_instructions 'No special instructions were received'

loop_
_space_group_symop_operation_xyz
'x, y, z'
'-x, -y, -z'

loop_
_atom_site_label
_atom_site_type_symbol
_atom_site_fract_x
_atom_site_fract_y
_atom_site_fract_z
_atom_site_U_iso_or_equiv
_atom_site_adp_type
_atom_site_occupancy
_atom_site_site_symmetry_order
_atom_site_calc_flag
_atom_site_refinement_flags_posn
_atom_site_refinement_flags_adp
_atom_site_refinement_flags_occupancy
_atom_site_disorder_assembly
_atom_site_disorder_group
S1 S 0.97121(9) 0.79232(7) 0.39461(7) 0.0402(2) Uani 1 1 d . . . . .
O1 O 1.0638(2) 0.8784(2) 0.3092(2) 0.0561(6) Uani 1 1 d . . . . .
O2 O 1.0303(2) 0.68835(19) 0.4887(2) 0.0508(6) Uani 1 1 d . . . . .
O3 O 0.6782(2) 0.38253(18) 0.41685(17) 0.0433(5) Uani 1 1 d . . . . .
H3 H 0.761977 0.360233 0.433400 0.065 Uiso 1 1 calc R U . . .
N1 N 0.8806(3) 0.7262(2) 0.3149(2) 0.0382(6) Uani 1 1 d . . . . .
O4 O 0.5168(3) 0.3599(2) 0.1378(2) 0.0596(7) Uani 1 1 d . . . . .
C1 C 0.5579(5) 1.0783(4) 0.6440(4) 0.0736(12) Uani 1 1 d . . . . .
H1A H 0.484720 1.025122 0.692318 0.110 Uiso 1 1 calc R U . . .
H1B H 0.513385 1.149179 0.585424 0.110 Uiso 1 1 calc R U . . .
H1C H 0.613648 1.106670 0.695938 0.110 Uiso 1 1 calc R U . . .
C2 C 0.6557(4) 1.0054(3) 0.5781(3) 0.0518(9) Uani 1 1 d . . . . .
C3 C 0.6729(4) 0.8766(3) 0.6240(3) 0.0607(10) Uani 1 1 d . . . . .
H3A H 0.620317 0.833352 0.694461 0.073 Uiso 1 1 calc R U . . .
C4 C 0.7667(4) 0.8114(3) 0.5668(3) 0.0554(10) Uani 1 1 d . . . . .
H4 H 0.777736 0.724630 0.598875 0.067 Uiso 1 1 calc R U . . .
C5 C 0.8445(3) 0.8746(3) 0.4619(3) 0.0373(7) Uani 1 1 d . . . . .
C6 C 0.8276(3) 0.6054(3) 0.3605(3) 0.0381(7) Uani 1 1 d . . . . .
H6 H 0.845216 0.548713 0.436920 0.046 Uiso 1 1 calc R U . . .
C7 C 0.7478(3) 0.5834(3) 0.2782(2) 0.0330(7) Uani 1 1 d . . . . .
C8 C 0.6744(3) 0.4627(3) 0.2928(3) 0.0361(7) Uani 1 1 d . . . . .
C9 C 0.5155(3) 0.4905(3) 0.2682(2) 0.0365(7) Uani 1 1 d . . . . .
C10 C 0.4475(4) 0.4405(3) 0.1940(3) 0.0412(7) Uani 1 1 d . . . . .
C11 C 0.3030(4) 0.4674(3) 0.1709(3) 0.0553(9) Uani 1 1 d . . . . .
H11 H 0.259183 0.432555 0.120304 0.066 Uiso 1 1 calc R U . . .
C12 C 0.2250(4) 0.5460(4) 0.2236(3) 0.0604(10) Uani 1 1 d . . . . .
H12 H 0.128154 0.565221 0.208014 0.073 Uiso 1 1 calc R U . . .
C13 C 0.8264(3) 0.7846(3) 0.1992(3) 0.0369(7) Uani 1 1 d . . . . .
C14 C 0.8427(4) 0.9050(3) 0.1178(3) 0.0506(9) Uani 1 1 d . . . . .
H14 H 0.897148 0.962697 0.135664 0.061 Uiso 1 1 calc R U . . .
C15 C 0.7750(5) 0.9346(3) 0.0104(3) 0.0640(11) Uani 1 1 d . . . . .
H15 H 0.783908 1.014219 -0.045794 0.077 Uiso 1 1 calc R U . . .
C16 C 0.6936(5) 0.8494(3) -0.0169(3) 0.0666(11) Uani 1 1 d . . . . .
H16 H 0.649260 0.872910 -0.090860 0.080 Uiso 1 1 calc R U . . .
C17 C 0.6772(4) 0.7303(3) 0.0634(3) 0.0510(9) Uani 1 1 d . . . . .
H17 H 0.622120 0.673727 0.044301 0.061 Uiso 1 1 calc R U . . .
C18 C 0.7444(3) 0.6963(3) 0.1735(3) 0.0359(7) Uani 1 1 d . . . . .
C19 C 0.7450(3) 0.3933(3) 0.2088(3) 0.0380(7) Uani 1 1 d . . . . .
C20 C 0.8934(4) 0.3691(3) 0.2058(4) 0.0623(10) Uani 1 1 d . . . . .
H20 H 0.950422 0.402328 0.249632 0.075 Uiso 1 1 calc R U . . .
C21 C 0.9576(4) 0.2966(4) 0.1389(4) 0.0717(12) Uani 1 1 d . . . . .
H21 H 1.056957 0.281123 0.138010 0.086 Uiso 1 1 calc R U . . .
C22 C 0.8738(5) 0.2472(3) 0.0733(3) 0.0611(11) Uani 1 1 d . . . . .
H22 H 0.917128 0.199738 0.026882 0.073 Uiso 1 1 calc R U . . .
C23 C 0.7277(4) 0.2677(3) 0.0761(3) 0.0559(10) Uani 1 1 d . . . . .
H23 H 0.671022 0.232278 0.033776 0.067 Uiso 1 1 calc R U . . .
C24 C 0.6642(4) 0.3419(3) 0.1429(3) 0.0408(8) Uani 1 1 d . . . . .
C25 C 0.4334(4) 0.5683(3) 0.3210(3) 0.0573(10) Uani 1 1 d . . . . .
H25 H 0.476368 0.602719 0.372371 0.069 Uiso 1 1 calc R U . . .
C26 C 0.2896(4) 0.5960(4) 0.2991(3) 0.0622(10) Uani 1 1 d . . . . .
H26 H 0.236462 0.648472 0.335406 0.075 Uiso 1 1 calc R U . . .
C27 C 0.8268(4) 1.0035(3) 0.4133(3) 0.0519(9) Uani 1 1 d . . . . .
H27 H 0.878182 1.046785 0.342208 0.062 Uiso 1 1 calc R U . . .
C28 C 0.7319(4) 1.0665(3) 0.4721(3) 0.0585(10) Uani 1 1 d . . . . .
H28 H 0.718838 1.153021 0.439029 0.070 Uiso 1 1 calc R U . . .

loop_
_atom_site_aniso_label
_atom_site_aniso_U_11
_atom_site_aniso_U_22
_atom_site_aniso_U_33
_atom_site_aniso_U_23
_atom_site_aniso_U_13
_atom_site_aniso_U_12
S1 0.0387(5) 0.0371(4) 0.0494(5) -0.0183(4) -0.0131(4) -0.0002(3)
O1 0.0491(15) 0.0567(15) 0.0686(16) -0.0262(12) 0.0014(12) -0.0170(12)
O2 0.0494(14) 0.0461(13) 0.0612(14) -0.0210(11) -0.0264(11) 0.0119(11)
O3 0.0533(14) 0.0369(12) 0.0371(11) -0.0071(9) -0.0082(10) -0.0013(10)
N1 0.0506(17) 0.0259(13) 0.0400(14) -0.0106(10) -0.0134(12) -0.0042(11)
O4 0.0533(16) 0.0707(17) 0.0754(17) -0.0501(14) -0.0135(13) -0.0022(13)
C1 0.079(3) 0.077(3) 0.080(3) -0.048(2) -0.016(2) 0.015(2)
C2 0.059(2) 0.048(2) 0.058(2) -0.0288(17) -0.0155(18) 0.0096(17)
C3 0.076(3) 0.052(2) 0.050(2) -0.0113(17) 0.0028(19) 0.0044(19)
C4 0.077(3) 0.0324(18) 0.052(2) -0.0078(15) -0.0021(19) 0.0053(17)
C5 0.0438(19) 0.0305(16) 0.0402(17) -0.0128(13) -0.0134(14) 0.0012(13)
C6 0.049(2) 0.0268(15) 0.0385(16) -0.0096(12) -0.0100(14) 0.0010(13)
C7 0.0355(17) 0.0341(16) 0.0331(15) -0.0161(12) -0.0023(13) 0.0014(13)
C8 0.0442(19) 0.0324(16) 0.0338(16) -0.0126(12) -0.0061(13) -0.0024(13)
C9 0.0390(18) 0.0386(17) 0.0322(16) -0.0111(13) 0.0011(13) -0.0061(14)
C10 0.044(2) 0.0405(18) 0.0377(17) -0.0101(14) -0.0020(14) -0.0064(15)
C11 0.048(2) 0.062(2) 0.057(2) -0.0175(18) -0.0089(18) -0.0114(18)
C12 0.034(2) 0.074(3) 0.063(2) -0.008(2) -0.0010(18) -0.0033(18)
C13 0.0473(19) 0.0312(16) 0.0337(16) -0.0126(13) -0.0026(14) 0.0010(14)
C14 0.069(3) 0.0358(18) 0.046(2) -0.0104(15) -0.0083(17) -0.0067(16)
C15 0.096(3) 0.043(2) 0.045(2) 0.0001(16) -0.012(2) -0.005(2)
C16 0.105(3) 0.057(2) 0.0350(19) -0.0061(17) -0.022(2) -0.004(2)
C17 0.071(3) 0.048(2) 0.0385(18) -0.0176(15) -0.0137(17) -0.0071(17)
C18 0.0440(19) 0.0330(16) 0.0337(16) -0.0150(13) -0.0015(13) -0.0001(13)
C19 0.0444(19) 0.0291(16) 0.0411(17) -0.0122(13) 0.0011(14) -0.0040(13)
C20 0.049(2) 0.065(2) 0.089(3) -0.048(2) 0.001(2) -0.0047(18)
C21 0.054(3) 0.067(3) 0.104(3) -0.046(2) 0.016(2) 0.001(2)
C22 0.084(3) 0.042(2) 0.060(2) -0.0250(18) 0.016(2) 0.002(2)
C23 0.079(3) 0.045(2) 0.053(2) -0.0283(17) -0.0019(19) -0.0040(19)
C24 0.052(2) 0.0333(17) 0.0389(17) -0.0137(13) -0.0010(15) -0.0051(15)
C25 0.050(2) 0.070(2) 0.063(2) -0.038(2) -0.0017(18) 0.0048(19)
C26 0.047(2) 0.073(3) 0.071(3) -0.033(2) 0.003(2) 0.0101(19)
C27 0.070(3) 0.0298(17) 0.054(2) -0.0111(15) -0.0044(18) -0.0044(16)
C28 0.080(3) 0.0281(17) 0.069(2) -0.0174(17) -0.014(2) 0.0051(17)

loop_
_atom_type_symbol
_atom_type_description
_atom_type_scat_dispersion_real
_atom_type_scat_dispersion_imag
_atom_type_scat_source
C C 0.0033 0.0016 'International Tables Vol C Tables 4.2.6.8 and 6.1.1.4'
H H 0.0000 0.0000 'International Tables Vol C Tables 4.2.6.8 and 6.1.1.4'
N N 0.0061 0.0033 'International Tables Vol C Tables 4.2.6.8 and 6.1.1.4'
O O 0.0106 0.0060 'International Tables Vol C Tables 4.2.6.8 and 6.1.1.4'
S S 0.1246 0.1234 'International Tables Vol C Tables 4.2.6.8 and 6.1.1.4'

loop_
_geom_angle_atom_site_label_1
_geom_angle_atom_site_label_2
_geom_angle_atom_site_label_3
_geom_angle
_geom_angle_site_symmetry_1
_geom_angle_site_symmetry_3
_geom_angle_publ_flag
O1 S1 O2 120.54(15) . . ?
O1 S1 N1 106.58(13) . . ?
O1 S1 C5 109.55(14) . . ?
O2 S1 N1 103.98(12) . . ?
O2 S1 C5 108.44(14) . . ?
N1 S1 C5 106.86(14) . . ?
C8 O3 H3 109.5 . . ?
C6 N1 S1 124.4(2) . . ?
C6 N1 C13 108.1(2) . . ?
C13 N1 S1 126.9(2) . . ?
C24 O4 C10 118.6(2) . . ?
H1A C1 H1B 109.5 . . ?
H1A C1 H1C 109.5 . . ?
H1B C1 H1C 109.5 . . ?
C2 C1 H1A 109.5 . . ?
C2 C1 H1B 109.5 . . ?
C2 C1 H1C 109.5 . . ?
C3 C2 C1 121.0(3) . . ?
C28 C2 C1 120.6(3) . . ?
C28 C2 C3 118.3(3) . . ?
C2 C3 H3A 119.6 . . ?
C4 C3 C2 120.8(3) . . ?
C4 C3 H3A 119.6 . . ?
C3 C4 H4 120.0 . . ?
C3 C4 C5 120.0(3) . . ?
C5 C4 H4 120.0 . . ?
C4 C5 S1 119.8(2) . . ?
C4 C5 C27 120.0(3) . . ?
C27 C5 S1 120.1(2) . . ?
N1 C6 H6 124.9 . . ?
C7 C6 N1 110.2(3) . . ?
C7 C6 H6 124.9 . . ?
C6 C7 C8 126.0(3) . . ?
C6 C7 C18 107.3(3) . . ?
C18 C7 C8 126.6(3) . . ?
O3 C8 C7 110.0(2) . . ?
O3 C8 C9 105.4(2) . . ?
O3 C8 C19 109.4(2) . . ?
C7 C8 C9 110.0(2) . . ?
C7 C8 C19 111.9(2) . . ?
C9 C8 C19 110.0(2) . . ?
C10 C9 C8 122.1(3) . . ?
C10 C9 C25 117.4(3) . . ?
C25 C9 C8 120.4(3) . . ?
O4 C10 C11 115.2(3) . . ?
C9 C10 O4 122.9(3) . . ?
C9 C10 C11 121.8(3) . . ?
C10 C11 H11 120.3 . . ?
C12 C11 C10 119.3(3) . . ?
C12 C11 H11 120.3 . . ?
C11 C12 H12 119.9 . . ?
C26 C12 C11 120.1(3) . . ?
C26 C12 H12 119.9 . . ?
C14 C13 N1 131.0(3) . . ?
C14 C13 C18 122.2(3) . . ?
C18 C13 N1 106.9(2) . . ?
C13 C14 H14 121.5 . . ?
C15 C14 C13 117.1(3) . . ?
C15 C14 H14 121.5 . . ?
C14 C15 H15 119.1 . . ?
C14 C15 C16 121.8(3) . . ?
C16 C15 H15 119.1 . . ?
C15 C16 H16 119.4 . . ?
C17 C16 C15 121.2(3) . . ?
C17 C16 H16 119.4 . . ?
C16 C17 H17 120.6 . . ?
C16 C17 C18 118.8(3) . . ?
C18 C17 H17 120.6 . . ?
C13 C18 C7 107.4(2) . . ?
C17 C18 C7 133.6(3) . . ?
C17 C18 C13 118.9(3) . . ?
C20 C19 C8 120.5(3) . . ?
C24 C19 C8 121.6(3) . . ?
C24 C19 C20 117.6(3) . . ?
C19 C20 H20 119.4 . . ?
C21 C20 C19 121.3(4) . . ?
C21 C20 H20 119.4 . . ?
C20 C21 H21 120.1 . . ?
C20 C21 C22 119.7(4) . . ?
C22 C21 H21 120.1 . . ?
C21 C22 H22 119.8 . . ?
C23 C22 C21 120.4(3) . . ?
C23 C22 H22 119.8 . . ?
C22 C23 H23 120.3 . . ?
C22 C23 C24 119.4(3) . . ?
C24 C23 H23 120.3 . . ?
O4 C24 C19 123.1(3) . . ?
O4 C24 C23 115.2(3) . . ?
C19 C24 C23 121.6(3) . . ?
C9 C25 H25 119.2 . . ?
C26 C25 C9 121.5(3) . . ?
C26 C25 H25 119.2 . . ?
C12 C26 C25 119.8(3) . . ?
C12 C26 H26 120.1 . . ?
C25 C26 H26 120.1 . . ?
C5 C27 H27 120.6 . . ?
C28 C27 C5 118.8(3) . . ?
C28 C27 H27 120.6 . . ?
C2 C28 C27 122.0(3) . . ?
C2 C28 H28 119.0 . . ?
C27 C28 H28 119.0 . . ?

loop_
_geom_bond_atom_site_label_1
_geom_bond_atom_site_label_2
_geom_bond_distance
_geom_bond_site_symmetry_2
_geom_bond_publ_flag
S1 O1 1.428(2) . ?
S1 O2 1.431(2) . ?
S1 N1 1.658(2) . ?
S1 C5 1.747(3) . ?
O3 H3 0.8200 . ?
O3 C8 1.435(3) . ?
N1 C6 1.402(3) . ?
N1 C13 1.405(4) . ?
O4 C10 1.382(4) . ?
O4 C24 1.376(4) . ?
C1 H1A 0.9600 . ?
C1 H1B 0.9600 . ?
C1 H1C 0.9600 . ?
C1 C2 1.515(5) . ?
C2 C3 1.380(4) . ?
C2 C28 1.375(5) . ?
C3 H3A 0.9300 . ?
C3 C4 1.375(5) . ?
C4 H4 0.9300 . ?
C4 C5 1.379(4) . ?
C5 C27 1.384(4) . ?
C6 H6 0.9300 . ?
C6 C7 1.339(4) . ?
C7 C8 1.517(4) . ?
C7 C18 1.452(4) . ?
C8 C9 1.519(4) . ?
C8 C19 1.523(4) . ?
C9 C10 1.374(4) . ?
C9 C25 1.386(4) . ?
C10 C11 1.385(4) . ?
C11 H11 0.9300 . ?
C11 C12 1.373(5) . ?
C12 H12 0.9300 . ?
C12 C26 1.369(5) . ?
C13 C14 1.394(4) . ?
C13 C18 1.405(4) . ?
C14 H14 0.9300 . ?
C14 C15 1.369(5) . ?
C15 H15 0.9300 . ?
C15 C16 1.384(5) . ?
C16 H16 0.9300 . ?
C16 C17 1.379(4) . ?
C17 H17 0.9300 . ?
C17 C18 1.391(4) . ?
C19 C20 1.391(4) . ?
C19 C24 1.379(4) . ?
C20 H20 0.9300 . ?
C20 C21 1.379(5) . ?
C21 H21 0.9300 . ?
C21 C22 1.380(5) . ?
C22 H22 0.9300 . ?
C22 C23 1.364(5) . ?
C23 H23 0.9300 . ?
C23 C24 1.392(4) . ?
C25 H25 0.9300 . ?
C25 C26 1.377(5) . ?
C26 H26 0.9300 . ?
C27 H27 0.9300 . ?
C27 C28 1.376(5) . ?
C28 H28 0.9300 . ?

loop_
_geom_torsion_atom_site_label_1
_geom_torsion_atom_site_label_2
_geom_torsion_atom_site_label_3
_geom_torsion_atom_site_label_4
_geom_torsion
_geom_torsion_site_symmetry_1
_geom_torsion_site_symmetry_2
_geom_torsion_site_symmetry_3
_geom_torsion_site_symmetry_4
_geom_torsion_publ_flag
S1 N1 C6 C7 174.2(2) . . . . ?
S1 N1 C13 C14 6.1(5) . . . . ?
S1 N1 C13 C18 -173.8(2) . . . . ?
S1 C5 C27 C28 -176.5(3) . . . . ?
O1 S1 N1 C6 151.6(2) . . . . ?
O1 S1 N1 C13 -38.0(3) . . . . ?
O1 S1 C5 C4 -164.5(3) . . . . ?
O1 S1 C5 C27 12.6(3) . . . . ?
O2 S1 N1 C6 23.3(3) . . . . ?
O2 S1 N1 C13 -166.3(2) . . . . ?
O2 S1 C5 C4 -31.1(3) . . . . ?
O2 S1 C5 C27 146.0(3) . . . . ?
O3 C8 C9 C10 -108.6(3) . . . . ?
O3 C8 C9 C25 71.4(3) . . . . ?
O3 C8 C19 C20 -71.2(4) . . . . ?
O3 C8 C19 C24 102.3(3) . . . . ?
N1 S1 C5 C4 80.4(3) . . . . ?
N1 S1 C5 C27 -102.5(3) . . . . ?
N1 C6 C7 C8 178.8(2) . . . . ?
N1 C6 C7 C18 -1.4(3) . . . . ?
N1 C13 C14 C15 -179.8(3) . . . . ?
N1 C13 C18 C7 1.2(3) . . . . ?
N1 C13 C18 C17 179.7(3) . . . . ?
O4 C10 C11 C12 179.5(3) . . . . ?
C1 C2 C3 C4 -177.0(4) . . . . ?
C1 C2 C28 C27 176.8(3) . . . . ?
C2 C3 C4 C5 -0.4(6) . . . . ?
C3 C2 C28 C27 -1.9(6) . . . . ?
C3 C4 C5 S1 176.3(3) . . . . ?
C3 C4 C5 C27 -0.8(5) . . . . ?
C4 C5 C27 C28 0.6(5) . . . . ?
C5 S1 N1 C6 -91.3(3) . . . . ?
C5 S1 N1 C13 79.1(3) . . . . ?
C5 C27 C28 C2 0.8(6) . . . . ?
C6 N1 C13 C14 177.7(3) . . . . ?
C6 N1 C13 C18 -2.1(3) . . . . ?
C6 C7 C8 O3 11.3(4) . . . . ?
C6 C7 C8 C9 127.0(3) . . . . ?
C6 C7 C8 C19 -110.5(3) . . . . ?
C6 C7 C18 C13 0.1(3) . . . . ?
C6 C7 C18 C17 -178.1(3) . . . . ?
C7 C8 C9 C10 132.9(3) . . . . ?
C7 C8 C9 C25 -47.1(4) . . . . ?
C7 C8 C19 C20 50.9(4) . . . . ?
C7 C8 C19 C24 -135.6(3) . . . . ?
C8 C7 C18 C13 179.9(3) . . . . ?
C8 C7 C18 C17 1.7(5) . . . . ?
C8 C9 C10 O4 1.2(5) . . . . ?
C8 C9 C10 C11 -179.3(3) . . . . ?
C8 C9 C25 C26 179.3(3) . . . . ?
C8 C19 C20 C21 174.0(3) . . . . ?
C8 C19 C24 O4 6.9(5) . . . . ?
C8 C19 C24 C23 -173.3(3) . . . . ?
C9 C8 C19 C20 173.4(3) . . . . ?
C9 C8 C19 C24 -13.1(4) . . . . ?
C9 C10 C11 C12 -0.1(5) . . . . ?
C9 C25 C26 C12 0.0(6) . . . . ?
C10 O4 C24 C19 4.9(4) . . . . ?
C10 O4 C24 C23 -175.0(3) . . . . ?
C10 C9 C25 C26 -0.7(5) . . . . ?
C10 C11 C12 C26 -0.7(5) . . . . ?
C11 C12 C26 C25 0.7(6) . . . . ?
C13 N1 C6 C7 2.2(3) . . . . ?
C13 C14 C15 C16 0.0(6) . . . . ?
C14 C13 C18 C7 -178.6(3) . . . . ?
C14 C13 C18 C17 -0.1(5) . . . . ?
C14 C15 C16 C17 0.0(6) . . . . ?
C15 C16 C17 C18 -0.1(6) . . . . ?
C16 C17 C18 C7 178.2(3) . . . . ?
C16 C17 C18 C13 0.2(5) . . . . ?
C18 C7 C8 O3 -168.4(3) . . . . ?
C18 C7 C8 C9 -52.7(4) . . . . ?
C18 C7 C8 C19 69.8(4) . . . . ?
C18 C13 C14 C15 0.0(5) . . . . ?
C19 C8 C9 C10 9.3(4) . . . . ?
C19 C8 C9 C25 -170.7(3) . . . . ?
C19 C20 C21 C22 0.2(6) . . . . ?
C20 C19 C24 O4 -179.4(3) . . . . ?
C20 C19 C24 C23 0.4(5) . . . . ?
C20 C21 C22 C23 -1.3(6) . . . . ?
C21 C22 C23 C24 1.9(5) . . . . ?
C22 C23 C24 O4 178.4(3) . . . . ?
C22 C23 C24 C19 -1.5(5) . . . . ?
C24 O4 C10 C9 -9.0(4) . . . . ?
C24 O4 C10 C11 171.5(3) . . . . ?
C24 C19 C20 C21 0.2(5) . . . . ?
C25 C9 C10 O4 -178.8(3) . . . . ?
C25 C9 C10 C11 0.7(5) . . . . ?
C28 C2 C3 C4 1.7(6) . . . . ?
